data_4023922
loop_
_publ_author_name
'Ta-Jung Lu'
'Cheng-Kun Lin'

_publ_section_title
;
 Asymmetric Synthesis of \a-Amino Acids: Preparation and
 Alkylation of Monocyclic Iminolactones Derived from
 \a-Methyl trans-Cinnamaldehyde
;
_journal_name_full 'Journal of Organic Chemistry'
_journal_page_first 9527
_journal_page_last 9534
_journal_paper_doi 10.1021/jo801514g
_journal_volume 73
_journal_year 2008
_chemical_formula_sum 'C21 H23 N O3'
_chemical_formula_weight 337.40
_chemical_name_systematic
; 
 ? 
;
_space_group_IT_number 18
_symmetry_cell_setting orthorhombic
_symmetry_space_group_name_Hall 'P 2 2ab'
_symmetry_space_group_name_H-M 'P 21 21 2'
_atom_sites_solution_hydrogens geom
_atom_sites_solution_primary direct
_atom_sites_solution_secondary difmap
_audit_creation_method SHELXL-97
_cell_angle_alpha 90.00
_cell_angle_beta 90.00
_cell_angle_gamma 90.00
_cell_formula_units_Z 4
_cell_length_a 15.0063(10)
_cell_length_b 19.0084(14)
_cell_length_c 6.7002(5)
_cell_measurement_reflns_used 3142
_cell_measurement_temperature 293(2)
_cell_measurement_theta_max 21.887
_cell_measurement_theta_min 2.533
_cell_volume 1911.2(2)
_computing_structure_refinement 'SHELXL-97 (Sheldrick, 1997)'
_computing_structure_solution 'SHELXS-97 (Sheldrick, 1990)'
_diffrn_ambient_temperature 293(2)
_diffrn_measured_fraction_theta_full 0.999
_diffrn_measured_fraction_theta_max 0.999
_diffrn_radiation_monochromator graphite
_diffrn_radiation_source 'fine-focus sealed tube'
_diffrn_radiation_type MoK\a
_diffrn_radiation_wavelength 0.71073
_diffrn_reflns_av_R_equivalents 0.0473
_diffrn_reflns_av_sigmaI/netI 0.0439
_diffrn_reflns_limit_h_max 15
_diffrn_reflns_limit_h_min -18
_diffrn_reflns_limit_k_max 23
_diffrn_reflns_limit_k_min -21
_diffrn_reflns_limit_l_max 4
_diffrn_reflns_limit_l_min -8
_diffrn_reflns_number 10845
_diffrn_reflns_theta_full 26.04
_diffrn_reflns_theta_max 26.04
_diffrn_reflns_theta_min 1.73
_exptl_absorpt_coefficient_mu 0.078
_exptl_absorpt_correction_T_max 1.000
_exptl_absorpt_correction_T_min 0.064
_exptl_absorpt_correction_type SADABS
_exptl_crystal_colour colorless
_exptl_crystal_density_diffrn 1.173
_exptl_crystal_density_method 'not measured'
_exptl_crystal_F_000 720
_exptl_crystal_size_max 0.44
_exptl_crystal_size_mid 0.30
_exptl_crystal_size_min 0.14
_refine_diff_density_max 0.159
_refine_diff_density_min -0.154
_refine_diff_density_rms 0.035
_refine_ls_abs_structure_details 'Flack H D (1983), Acta Cryst. A39, 876-881'
_refine_ls_abs_structure_Flack 0.1(15)
_refine_ls_extinction_method none
_refine_ls_goodness_of_fit_ref 1.026
_refine_ls_hydrogen_treatment mixed
_refine_ls_matrix_type full
_refine_ls_number_parameters 226
_refine_ls_number_reflns 3762
_refine_ls_number_restraints 0
_refine_ls_restrained_S_all 1.026
_refine_ls_R_factor_all 0.0742
_refine_ls_R_factor_gt 0.0429
_refine_ls_shift/su_max 0.105
_refine_ls_shift/su_mean 0.014
_refine_ls_structure_factor_coef Fsqd
_refine_ls_weighting_details 'calc w=1/[\s^2^(Fo^2^)+(0.0500P)^2^+0.0000P] where P=(Fo^2^+2Fc^2^)/3'
_refine_ls_weighting_scheme calc
_refine_ls_wR_factor_gt 0.0976
_refine_ls_wR_factor_ref 0.1101
_reflns_number_gt 2387
_reflns_number_total 3762
_reflns_threshold_expression >2sigma(I)
_cod_data_source_file jo801514g_si_001.cif
_cod_data_source_block rxn007m
_cod_database_code 4023922

loop_
_symmetry_equiv_pos_as_xyz
'x, y, z'
'-x, -y, z'
'-x+1/2, y+1/2, -z'
'x+1/2, -y+1/2, -z'

loop_
_atom_site_label
_atom_site_type_symbol
_atom_site_fract_x
_atom_site_fract_y
_atom_site_fract_z
_atom_site_U_iso_or_equiv
_atom_site_adp_type
_atom_site_occupancy
_atom_site_symmetry_multiplicity
_atom_site_calc_flag
_atom_site_refinement_flags
_atom_site_disorder_assembly
_atom_site_disorder_group
N N 0.91456(10) 0.36264(8) -0.2172(2) 0.0508(4) Uani 1 1 d . . .
O1 O 0.93134(10) 0.31040(8) 0.1751(2) 0.0685(4) Uani 1 1 d . . .
O2 O 1.07567(11) 0.30629(8) 0.1561(3) 0.0808(5) Uani 1 1 d . . .
O3 O 0.88162(11) 0.45287(9) 0.1955(3) 0.0838(5) Uani 1 1 d . . .
C1 C 0.69992(14) 0.33679(13) -0.2757(3) 0.0638(6) Uani 1 1 d . . .
H1A H 0.7103 0.2887 -0.2648 0.077 Uiso 1 1 calc R . .
C2 C 0.62493(16) 0.36044(17) -0.3703(4) 0.0848(8) Uani 1 1 d . . .
H2A H 0.5851 0.3283 -0.4250 0.102 Uiso 1 1 calc R . .
C3 C 0.60800(17) 0.4302(2) -0.3851(4) 0.0925(9) Uani 1 1 d . . .
H3A H 0.5568 0.4458 -0.4498 0.111 Uiso 1 1 calc R . .
C4 C 0.6663(2) 0.47798(14) -0.3045(5) 0.0927(9) Uani 1 1 d . . .
H4A H 0.6546 0.5259 -0.3136 0.111 Uiso 1 1 calc R . .
C5 C 0.74285(15) 0.45447(12) -0.2094(4) 0.0694(6) Uani 1 1 d . . .
H5A H 0.7824 0.4868 -0.1545 0.083 Uiso 1 1 calc R . .
C6 C 0.76052(12) 0.38408(10) -0.1959(3) 0.0500(5) Uani 1 1 d . . .
C7 C 0.84680(12) 0.35955(9) -0.1068(3) 0.0467(5) Uani 1 1 d . . .
C8 C 0.84502(13) 0.33591(11) 0.1095(3) 0.0570(5) Uani 1 1 d . . .
C9 C 1.00629(16) 0.31924(10) 0.0730(3) 0.0582(5) Uani 1 1 d . . .
C10 C 1.00187(12) 0.34068(10) -0.1445(3) 0.0545(5) Uani 1 1 d . . .
C11 C 1.03079(14) 0.27639(12) -0.2709(4) 0.0656(6) Uani 1 1 d . . .
H11A H 1.0296 0.2897 -0.4106 0.079 Uiso 1 1 calc R . .
H11B H 1.0919 0.2648 -0.2373 0.079 Uiso 1 1 calc R . .
C12 C 0.97529(15) 0.21228(11) -0.2447(3) 0.0639(6) Uani 1 1 d . . .
C13 C 0.90051(19) 0.20141(13) -0.3562(4) 0.0876(8) Uani 1 1 d . . .
H13A H 0.8847 0.2345 -0.4520 0.105 Uiso 1 1 calc R . .
C14 C 0.8476(2) 0.14255(17) -0.3309(6) 0.1228(12) Uani 1 1 d . . .
H14A H 0.7962 0.1367 -0.4067 0.147 Uiso 1 1 calc R . .
C15 C 0.8716(3) 0.09289(17) -0.1930(7) 0.1290(13) Uani 1 1 d . . .
H15A H 0.8368 0.0529 -0.1750 0.155 Uiso 1 1 calc R . .
C16 C 0.9468(2) 0.10249(15) -0.0822(5) 0.1093(11) Uani 1 1 d . . .
H16A H 0.9635 0.0687 0.0111 0.131 Uiso 1 1 calc R . .
C17 C 0.99788(18) 0.16122(13) -0.1072(4) 0.0843(8) Uani 1 1 d . . .
H17A H 1.0489 0.1670 -0.0302 0.101 Uiso 1 1 calc R . .
C18 C 0.78151(16) 0.27480(14) 0.1436(4) 0.0884(8) Uani 1 1 d . . .
H18A H 0.7826 0.2617 0.2819 0.133 Uiso 1 1 calc R . .
H18B H 0.7996 0.2355 0.0634 0.133 Uiso 1 1 calc R . .
H18C H 0.7222 0.2886 0.1070 0.133 Uiso 1 1 calc R . .
C19 C 0.82330(15) 0.39699(13) 0.2428(3) 0.0711(7) Uani 1 1 d . . .
H19A H 0.7620 0.4115 0.2226 0.085 Uiso 1 1 calc R . .
H19B H 0.8306 0.3836 0.3815 0.085 Uiso 1 1 calc R . .
C20 C 0.8796(2) 0.50677(16) 0.3382(5) 0.1148(11) Uani 1 1 d . . .
H20A H 0.9199 0.5435 0.2994 0.172 Uiso 1 1 calc R . .
H20B H 0.8972 0.4883 0.4656 0.172 Uiso 1 1 calc R . .
H20C H 0.8202 0.5254 0.3474 0.172 Uiso 1 1 calc R . .
C21 C 1.06588(14) 0.40134(12) -0.1787(5) 0.0835(8) Uani 1 1 d . . .
H21A H 1.0476 0.4411 -0.1003 0.125 Uiso 1 1 calc R . .
H21B H 1.0657 0.4139 -0.3175 0.125 Uiso 1 1 calc R . .
H21C H 1.1249 0.3874 -0.1400 0.125 Uiso 1 1 calc R . .

loop_
_atom_site_aniso_label
_atom_site_aniso_U_11
_atom_site_aniso_U_22
_atom_site_aniso_U_33
_atom_site_aniso_U_23
_atom_site_aniso_U_13
_atom_site_aniso_U_12
N 0.0514(9) 0.0551(9) 0.0458(10) 0.0065(8) 0.0009(9) 0.0014(7)
O1 0.0622(8) 0.0966(11) 0.0466(9) 0.0194(8) -0.0035(8) 0.0014(8)
O2 0.0654(9) 0.0973(12) 0.0796(12) 0.0147(10) -0.0207(10) 0.0043(8)
O3 0.1121(13) 0.0871(11) 0.0523(10) -0.0120(10) 0.0105(10) -0.0207(10)
C1 0.0602(12) 0.0787(14) 0.0526(13) -0.0028(11) -0.0059(12) -0.0031(11)
C2 0.0648(15) 0.119(2) 0.0702(17) -0.0078(16) -0.0143(14) -0.0039(15)
C3 0.0615(15) 0.140(3) 0.0757(19) 0.0034(19) -0.0097(15) 0.0253(17)
C4 0.0931(18) 0.0885(19) 0.096(2) 0.0164(16) 0.0011(19) 0.0287(15)
C5 0.0695(13) 0.0671(14) 0.0716(16) 0.0037(13) -0.0006(14) 0.0041(11)
C6 0.0493(11) 0.0641(12) 0.0367(11) 0.0034(10) 0.0040(10) -0.0005(9)
C7 0.0504(11) 0.0510(11) 0.0385(11) 0.0001(9) -0.0005(10) -0.0060(9)
C8 0.0497(11) 0.0765(13) 0.0448(12) 0.0069(11) -0.0027(11) -0.0080(10)
C9 0.0604(13) 0.0561(12) 0.0582(14) 0.0023(10) -0.0082(13) -0.0036(10)
C10 0.0501(10) 0.0601(11) 0.0533(12) 0.0104(10) -0.0021(11) 0.0014(10)
C11 0.0622(12) 0.0762(14) 0.0586(14) 0.0077(12) 0.0078(12) 0.0139(11)
C12 0.0760(14) 0.0634(13) 0.0522(14) -0.0023(11) -0.0010(13) 0.0155(11)
C13 0.115(2) 0.0746(16) 0.0730(18) -0.0024(14) -0.0303(18) 0.0046(15)
C14 0.152(3) 0.092(2) 0.125(3) -0.010(2) -0.057(3) -0.026(2)
C15 0.169(3) 0.078(2) 0.140(3) 0.010(2) -0.039(3) -0.033(2)
C16 0.153(3) 0.0715(19) 0.104(2) 0.0196(17) -0.027(2) -0.0020(19)
C17 0.0959(17) 0.0699(15) 0.087(2) 0.0150(14) -0.0135(17) 0.0043(15)
C18 0.0879(16) 0.1119(19) 0.0654(17) 0.0334(16) -0.0070(15) -0.0399(15)
C19 0.0662(13) 0.1033(18) 0.0438(13) -0.0009(12) 0.0090(12) -0.0041(12)
C20 0.153(3) 0.104(2) 0.087(2) -0.0354(19) 0.005(2) -0.004(2)
C21 0.0650(13) 0.0862(17) 0.099(2) 0.0266(16) -0.0001(16) -0.0156(12)

loop_
_atom_type_symbol
_atom_type_description
_atom_type_scat_dispersion_real
_atom_type_scat_dispersion_imag
_atom_type_scat_source
C C 0.0033 0.0016 'International Tables Vol C Tables 4.2.6.8 and 6.1.1.4'
H H 0.0000 0.0000 'International Tables Vol C Tables 4.2.6.8 and 6.1.1.4'
N N 0.0061 0.0033 'International Tables Vol C Tables 4.2.6.8 and 6.1.1.4'
O O 0.0106 0.0060 'International Tables Vol C Tables 4.2.6.8 and 6.1.1.4'

loop_
_geom_angle_atom_site_label_1
_geom_angle_atom_site_label_2
_geom_angle_atom_site_label_3
_geom_angle
_geom_angle_site_symmetry_1
_geom_angle_site_symmetry_3
_geom_angle_publ_flag
C7 N C10 121.07(16) . . ?
C9 O1 C8 123.89(16) . . ?
C20 O3 C19 112.5(2) . . ?
C6 C1 C2 120.4(2) . . ?
C3 C2 C1 120.7(3) . . ?
C2 C3 C4 120.0(2) . . ?
C3 C4 C5 119.7(2) . . ?
C6 C5 C4 120.4(2) . . ?
C1 C6 C5 118.8(2) . . ?
C1 C6 C7 121.22(18) . . ?
C5 C6 C7 119.87(18) . . ?
N C7 C6 116.66(17) . . ?
N C7 C8 126.11(17) . . ?
C6 C7 C8 117.19(17) . . ?
O1 C8 C19 105.77(17) . . ?
O1 C8 C7 111.88(16) . . ?
C19 C8 C7 110.07(17) . . ?
O1 C8 C18 104.99(17) . . ?
C19 C8 C18 111.45(18) . . ?
C7 C8 C18 112.39(17) . . ?
O2 C9 O1 117.9(2) . . ?
O2 C9 C10 122.5(2) . . ?
O1 C9 C10 119.54(18) . . ?
N C10 C9 115.94(17) . . ?
N C10 C21 107.50(16) . . ?
C9 C10 C21 108.78(19) . . ?
N C10 C11 107.16(16) . . ?
C9 C10 C11 107.54(16) . . ?
C21 C10 C11 109.84(18) . . ?
C12 C11 C10 115.17(17) . . ?
C13 C12 C17 117.5(2) . . ?
C13 C12 C11 121.4(2) . . ?
C17 C12 C11 121.2(2) . . ?
C12 C13 C14 121.9(3) . . ?
C13 C14 C15 119.3(3) . . ?
C16 C15 C14 119.5(3) . . ?
C17 C16 C15 120.5(3) . . ?
C16 C17 C12 121.3(3) . . ?
O3 C19 C8 108.28(16) . . ?

loop_
_geom_bond_atom_site_label_1
_geom_bond_atom_site_label_2
_geom_bond_distance
_geom_bond_site_symmetry_2
_geom_bond_publ_flag
N C7 1.259(2) . ?
N C10 1.459(2) . ?
O1 C9 1.327(3) . ?
O1 C8 1.451(2) . ?
O2 C9 1.206(2) . ?
O3 C20 1.402(3) . ?
O3 C19 1.412(2) . ?
C1 C6 1.386(3) . ?
C1 C2 1.367(3) . ?
C2 C3 1.354(4) . ?
C3 C4 1.372(4) . ?
C4 C5 1.387(3) . ?
C5 C6 1.367(3) . ?
C6 C7 1.500(3) . ?
C7 C8 1.517(3) . ?
C8 C19 1.501(3) . ?
C8 C18 1.520(3) . ?
C9 C10 1.515(3) . ?
C10 C21 1.518(3) . ?
C10 C11 1.549(3) . ?
C11 C12 1.487(3) . ?
C12 C13 1.364(3) . ?
C12 C17 1.380(3) . ?
C13 C14 1.383(4) . ?
C14 C15 1.369(5) . ?
C15 C16 1.363(4) . ?
C16 C17 1.364(4) . ?

loop_
_cod_related_entry_id
_cod_related_entry_database
_cod_related_entry_code
1 ChemSpider 30658810
